data_2203101
loop_
_publ_author_name
'Hai-Zhen Xu'
'You-Quan Zhu'
'Xin Zhang'
'Hua-Ling Zhu'

_publ_section_title Bis(4-benzoyl-3-methyl-1-phenyl-1<i>H</i>-pyrazol-5-onato)diethanolcadmium(II)
_journal_issue 1
_journal_name_full 'Acta Crystallographica Section E'
_journal_page_first m96
_journal_page_last m97
_journal_paper_doi 10.1107/S160053680302854X
_journal_volume 60
_journal_year 2004
_chemical_formula_iupac '[Cd (C17 H13 N2 O2)2 (C2 H6 O)2]'
_chemical_formula_moiety 'C38 H38 Cd N4 O6'
_chemical_formula_sum 'C38 H38 Cd N4 O6'
_chemical_formula_weight 759.12
_chemical_name_systematic
;
bis(4-benzoyl-3-methyl-1-phenyl-1H-pyrazol-5-one)diethanolcadmium(II)
;
_space_group_IT_number 2
_symmetry_cell_setting triclinic
_symmetry_space_group_name_Hall '-P 1'
_symmetry_space_group_name_H-M 'P -1'
_atom_sites_solution_hydrogens geom
_atom_sites_solution_primary direct
_atom_sites_solution_secondary difmap
_cell_angle_alpha 106.791(6)
_cell_angle_beta 107.621(5)
_cell_angle_gamma 104.581(5)
_cell_formula_units_Z 1
_cell_length_a 9.130(3)
_cell_length_b 10.321(4)
_cell_length_c 10.904(4)
_cell_measurement_reflns_used 825
_cell_measurement_temperature 293(2)
_cell_measurement_theta_max 26.01
_cell_measurement_theta_min 2.63
_cell_volume 870.3(5)
_computing_cell_refinement SMART
_computing_data_collection 'SMART (Bruker, 1998)'
_computing_data_reduction 'SHELXTL and SAINT  (Bruker, 1999)'
_computing_molecular_graphics SHELXTL
_computing_publication_material SHELXTL
_computing_structure_refinement 'SHELXL97 (Sheldrick, 1997)'
_computing_structure_solution 'SHELXS97 (Sheldrick, 1990)'
_diffrn_ambient_temperature 293(2)
_diffrn_measured_fraction_theta_full 0.996
_diffrn_measured_fraction_theta_max 0.996
_diffrn_measurement_device_type 'Bruker SMART CCD area-detector'
_diffrn_measurement_method '\f and \w'
_diffrn_radiation_monochromator graphite
_diffrn_radiation_source 'fine-focus sealed tube'
_diffrn_radiation_type MoK\a
_diffrn_radiation_wavelength 0.71073
_diffrn_reflns_av_R_equivalents 0.0201
_diffrn_reflns_av_sigmaI/netI 0.0618
_diffrn_reflns_limit_h_max 10
_diffrn_reflns_limit_h_min -10
_diffrn_reflns_limit_k_max 12
_diffrn_reflns_limit_k_min -9
_diffrn_reflns_limit_l_max 8
_diffrn_reflns_limit_l_min -12
_diffrn_reflns_number 3601
_diffrn_reflns_theta_full 25.03
_diffrn_reflns_theta_max 25.03
_diffrn_reflns_theta_min 2.22
_diffrn_standards_number 0
_exptl_absorpt_coefficient_mu 0.679
_exptl_absorpt_correction_T_max 0.8761
_exptl_absorpt_correction_T_min 0.8485
_exptl_absorpt_correction_type multi-scan
_exptl_absorpt_process_details '(SADABS; Sheldrick, 1996)'
_exptl_crystal_colour Colorless
_exptl_crystal_density_diffrn 1.448
_exptl_crystal_density_method 'not measured'
_exptl_crystal_description Prism
_exptl_crystal_F_000 390
_exptl_crystal_size_max 0.25
_exptl_crystal_size_mid 0.20
_exptl_crystal_size_min 0.20
_refine_diff_density_max 0.507
_refine_diff_density_min -0.385
_refine_ls_extinction_method none
_refine_ls_goodness_of_fit_ref 0.982
_refine_ls_hydrogen_treatment mixed
_refine_ls_matrix_type full
_refine_ls_number_parameters 227
_refine_ls_number_reflns 3055
_refine_ls_number_restraints 2
_refine_ls_restrained_S_all 0.986
_refine_ls_R_factor_all 0.0567
_refine_ls_R_factor_gt 0.0409
_refine_ls_shift/su_max 0.000
_refine_ls_shift/su_mean 0.000
_refine_ls_structure_factor_coef Fsqd
_refine_ls_weighting_details 'calc w = 1/[\s^2^(Fo^2^)+(0.0401P)^2^] where P = (Fo^2^+2Fc^2^)/3'
_refine_ls_weighting_scheme calc
_refine_ls_wR_factor_gt 0.0794
_refine_ls_wR_factor_ref 0.0837
_reflns_number_gt 2492
_reflns_number_total 3055
_reflns_threshold_expression I>2\s(I)
_cod_data_source_file om6195.cif
_cod_data_source_block I
_cod_depositor_comments
;
The following automatic conversions were performed:
'_symmetry_cell_setting' value 'Triclinic' changed to 'triclinic'
according to '/home/saulius/struct/CIF-dictionaries/cif_core.dic'
dictionary named 'cif_core.dic' version 2.4.1 from
2010-06-29.

'_exptl_absorpt_correction_type' value 'Multi-scan' changed
to 'multi-scan' according to
'/home/saulius/struct/CIF-dictionaries/cif_core.dic' dictionary named
'cif_core.dic' version 2.4.1 from 2010-06-29.

Automatic conversion script
Id: cif_fix_enum 1527 2010-12-29 10:47:43Z saulius 

The following automatic conversions were performed:

'_symmetry_cell_setting' value 'Triclinic' changed to 'triclinic'
according to /home/saulius/struct/CIF-dictionaries/cif_core.dic
dictionary named 'cif_core.dic' version 2.4.1 from
2010-06-29.

'_exptl_absorpt_correction_type' value 'Multi-scan'
changed to 'multi-scan' according to
/home/saulius/struct/CIF-dictionaries/cif_core.dic dictionary named
'cif_core.dic' version 2.4.1 from 2010-06-29.

Automatic conversion script
Id: cif_fix_values 1715 2011-07-08 13:25:40Z adriana 
;
_cod_original_cell_volume 870.4(5)
_cod_database_code 2203101
_cod_database_fobs_code 2203101

loop_
_symmetry_equiv_pos_as_xyz
'x, y, z'
'-x, -y, -z'

loop_
_atom_site_label
_atom_site_fract_x
_atom_site_fract_y
_atom_site_fract_z
_atom_site_U_iso_or_equiv
_atom_site_adp_type
_atom_site_calc_flag
_atom_site_refinement_flags
_atom_site_occupancy
_atom_site_type_symbol
Cd1 0.5000 0.5000 0.5000 0.04080(16) Uani d S 1 Cd
O1 0.2323(2) 0.3975(3) 0.3586(2) 0.0416(6) Uani d . 1 O
O2 0.4159(3) 0.4038(3) 0.6418(2) 0.0481(7) Uani d . 1 O
O3 0.5444(3) 0.2936(3) 0.3856(3) 0.0573(7) Uani d D 1 O
H3 0.637(3) 0.307(4) 0.393(4) 0.065(13) Uiso d D 1 H
N1 -0.0446(3) 0.3254(3) 0.3234(3) 0.0326(6) Uani d . 1 N
N2 -0.1415(3) 0.2925(3) 0.3962(3) 0.0361(7) Uani d . 1 N
C1 -0.2945(4) 0.2330(5) 0.1132(4) 0.0617(12) Uani d . 1 C
H1A -0.3545 0.1986 0.1601 0.074 Uiso calc R 1 H
C2 -0.3754(5) 0.2126(5) -0.0241(4) 0.0725(14) Uani d . 1 C
H2A -0.4900 0.1663 -0.0683 0.087 Uiso calc R 1 H
C3 -0.2911(5) 0.2589(5) -0.0949(4) 0.0673(13) Uani d . 1 C
H3A -0.3465 0.2442 -0.1876 0.081 Uiso calc R 1 H
C4 -0.1249(6) 0.3269(6) -0.0297(4) 0.0854(16) Uani d . 1 C
H4A -0.0657 0.3589 -0.0783 0.102 Uiso calc R 1 H
C5 -0.0410(5) 0.3497(5) 0.1091(4) 0.0699(14) Uani d . 1 C
H5A 0.0735 0.3966 0.1528 0.084 Uiso calc R 1 H
C6 -0.1262(4) 0.3036(4) 0.1808(3) 0.0344(8) Uani d . 1 C
C7 0.1202(4) 0.3598(3) 0.4008(3) 0.0311(8) Uani d . 1 C
C8 0.1277(4) 0.3391(3) 0.5261(3) 0.0302(7) Uani d . 1 C
C9 -0.0394(4) 0.2994(4) 0.5149(3) 0.0332(8) Uani d . 1 C
C10 -0.1059(4) 0.2770(5) 0.6195(4) 0.0536(11) Uani d . 1 C
H10A -0.2238 0.2505 0.5801 0.080 Uiso calc R 1 H
H10B -0.0565 0.3655 0.7021 0.080 Uiso calc R 1 H
H10C -0.0804 0.2005 0.6435 0.080 Uiso calc R 1 H
C11 0.2721(4) 0.3497(4) 0.6323(3) 0.0335(8) Uani d . 1 C
C12 0.2517(4) 0.2872(4) 0.7371(3) 0.0342(8) Uani d . 1 C
C13 0.3009(4) 0.3788(4) 0.8751(4) 0.0475(10) Uani d . 1 C
H13A 0.3508 0.4791 0.9047 0.057 Uiso calc R 1 H
C14 0.2745(5) 0.3187(6) 0.9689(4) 0.0689(13) Uani d . 1 C
H14A 0.3063 0.3791 1.0617 0.083 Uiso calc R 1 H
C15 0.2021(6) 0.1713(7) 0.9255(6) 0.0762(15) Uani d . 1 C
H15A 0.1832 0.1323 0.9887 0.091 Uiso calc R 1 H
C16 0.1573(5) 0.0809(5) 0.7906(5) 0.0694(13) Uani d . 1 C
H16A 0.1099 -0.0195 0.7622 0.083 Uiso calc R 1 H
C17 0.1826(4) 0.1390(4) 0.6958(4) 0.0517(10) Uani d . 1 C
H17A 0.1527 0.0774 0.6037 0.062 Uiso calc R 1 H
C18 0.4390(7) 0.1472(6) 0.3204(7) 0.125(3) Uani d D 1 C
H18A 0.3792 0.1311 0.2237 0.150 Uiso calc R 1 H
H18B 0.5110 0.0924 0.3185 0.150 Uiso calc R 1 H
C19 0.3375(12) 0.0859(8) 0.3536(11) 0.251(6) Uani d D 1 C
H19A 0.2751 -0.0118 0.2842 0.376 Uiso calc R 1 H
H19B 0.2642 0.1373 0.3607 0.376 Uiso calc R 1 H
H19C 0.3917 0.0828 0.4426 0.376 Uiso calc R 1 H

loop_
_atom_site_aniso_label
_atom_site_aniso_U_11
_atom_site_aniso_U_22
_atom_site_aniso_U_33
_atom_site_aniso_U_12
_atom_site_aniso_U_13
_atom_site_aniso_U_23
Cd1 0.0238(2) 0.0542(3) 0.0467(3) 0.01071(18) 0.01608(18) 0.0244(2)
O1 0.0245(12) 0.0620(17) 0.0411(14) 0.0101(12) 0.0160(11) 0.0264(13)
O2 0.0273(13) 0.0709(19) 0.0472(15) 0.0104(13) 0.0129(11) 0.0339(14)
O3 0.0343(15) 0.0529(19) 0.082(2) 0.0142(14) 0.0307(15) 0.0176(15)
N1 0.0242(14) 0.0456(19) 0.0339(16) 0.0128(13) 0.0152(12) 0.0200(14)
N2 0.0272(14) 0.049(2) 0.0392(17) 0.0151(14) 0.0180(13) 0.0213(15)
C1 0.036(2) 0.100(4) 0.045(2) 0.020(2) 0.0162(19) 0.027(2)
C2 0.040(2) 0.112(4) 0.046(3) 0.030(3) 0.008(2) 0.015(3)
C3 0.066(3) 0.096(4) 0.032(2) 0.040(3) 0.009(2) 0.017(2)
C4 0.064(3) 0.149(5) 0.042(3) 0.029(3) 0.025(2) 0.041(3)
C5 0.039(2) 0.122(4) 0.047(3) 0.018(2) 0.017(2) 0.041(3)
C6 0.0312(18) 0.040(2) 0.0329(19) 0.0166(16) 0.0123(15) 0.0140(17)
C7 0.0231(16) 0.033(2) 0.0335(19) 0.0077(15) 0.0105(14) 0.0109(16)
C8 0.0256(16) 0.034(2) 0.0336(18) 0.0102(15) 0.0134(15) 0.0160(16)
C9 0.0307(17) 0.036(2) 0.038(2) 0.0129(16) 0.0173(16) 0.0165(16)
C10 0.041(2) 0.086(3) 0.054(2) 0.028(2) 0.0292(19) 0.040(2)
C11 0.0303(18) 0.038(2) 0.0317(18) 0.0113(16) 0.0131(15) 0.0136(16)
C12 0.0231(16) 0.041(2) 0.039(2) 0.0117(16) 0.0102(15) 0.0200(18)
C13 0.040(2) 0.056(3) 0.040(2) 0.0116(19) 0.0153(17) 0.018(2)
C14 0.060(3) 0.112(5) 0.042(2) 0.032(3) 0.025(2) 0.036(3)
C15 0.059(3) 0.115(5) 0.087(4) 0.031(3) 0.038(3) 0.076(4)
C16 0.057(3) 0.068(3) 0.094(4) 0.019(2) 0.025(3) 0.055(3)
C17 0.047(2) 0.052(3) 0.051(2) 0.013(2) 0.0161(19) 0.024(2)
C18 0.085(4) 0.066(4) 0.182(7) -0.010(3) 0.078(4) 0.001(4)
C19 0.312(13) 0.076(6) 0.401(15) 0.011(7) 0.301(13) 0.033(7)

loop_
_atom_type_symbol
_atom_type_description
_atom_type_scat_dispersion_real
_atom_type_scat_dispersion_imag
_atom_type_scat_source
C C 0.0033 0.0016 'International Tables Vol C Tables 4.2.6.8 and 6.1.1.4'
H H 0.0000 0.0000 'International Tables Vol C Tables 4.2.6.8 and 6.1.1.4'
N N 0.0061 0.0033 'International Tables Vol C Tables 4.2.6.8 and 6.1.1.4'
O O 0.0106 0.0060 'International Tables Vol C Tables 4.2.6.8 and 6.1.1.4'
Cd Cd -0.8075 1.2024 'International Tables Vol C Tables 4.2.6.8 and 6.1.1.4'

loop_
_geom_angle_atom_site_label_1
_geom_angle_atom_site_label_2
_geom_angle_atom_site_label_3
_geom_angle_site_symmetry_1
_geom_angle_site_symmetry_3
_geom_angle
_geom_angle_publ_flag
O1 Cd1 O1 . 2_666 180.00(7) ?
O1 Cd1 O2 . . 83.84(8) yes
O1 Cd1 O2 2_666 . 96.16(8) ?
O1 Cd1 O2 . 2_666 96.16(8) ?
O1 Cd1 O2 2_666 2_666 83.84(8) ?
O2 Cd1 O2 . 2_666 180.0 ?
O1 Cd1 O3 . . 90.87(9) yes
O1 Cd1 O3 2_666 . 89.13(9) ?
O2 Cd1 O3 . . 93.46(10) yes
O2 Cd1 O3 2_666 . 86.54(10) ?
O1 Cd1 O3 . 2_666 89.13(9) ?
O1 Cd1 O3 2_666 2_666 90.87(9) ?
O2 Cd1 O3 . 2_666 86.54(10) ?
O2 Cd1 O3 2_666 2_666 93.46(10) ?
O3 Cd1 O3 . 2_666 180.0000(10) ?
C7 O1 Cd1 . . 122.8(2) ?
C11 O2 Cd1 . . 128.6(2) ?
C18 O3 Cd1 . . 130.0(3) ?
C18 O3 H3 . . 114(3) ?
Cd1 O3 H3 . . 115(3) ?
C7 N1 N2 . . 111.6(2) ?
C7 N1 C6 . . 129.5(2) ?
N2 N1 C6 . . 118.5(2) ?
C9 N2 N1 . . 106.0(2) ?
C6 C1 C2 . . 120.3(4) ?
C6 C1 H1A . . 119.8 ?
C2 C1 H1A . . 119.8 ?
C3 C2 C1 . . 120.9(4) ?
C3 C2 H2A . . 119.5 ?
C1 C2 H2A . . 119.5 ?
C2 C3 C4 . . 119.2(4) ?
C2 C3 H3A . . 120.4 ?
C4 C3 H3A . . 120.4 ?
C3 C4 C5 . . 120.8(4) ?
C3 C4 H4A . . 119.6 ?
C5 C4 H4A . . 119.6 ?
C6 C5 C4 . . 120.0(4) ?
C6 C5 H5A . . 120.0 ?
C4 C5 H5A . . 120.0 ?
C5 C6 C1 . . 118.7(3) ?
C5 C6 N1 . . 121.6(3) ?
C1 C6 N1 . . 119.6(3) ?
O1 C7 N1 . . 123.2(3) ?
O1 C7 C8 . . 131.2(3) ?
N1 C7 C8 . . 105.6(2) ?
C11 C8 C7 . . 125.5(3) ?
C11 C8 C9 . . 129.5(3) ?
C7 C8 C9 . . 105.0(3) ?
N2 C9 C8 . . 111.7(3) ?
N2 C9 C10 . . 118.5(3) ?
C8 C9 C10 . . 129.6(3) ?
C9 C10 H10A . . 109.5 ?
C9 C10 H10B . . 109.5 ?
H10A C10 H10B . . 109.5 ?
C9 C10 H10C . . 109.5 ?
H10A C10 H10C . . 109.5 ?
H10B C10 H10C . . 109.5 ?
O2 C11 C8 . . 124.2(3) ?
O2 C11 C12 . . 117.3(3) ?
C8 C11 C12 . . 118.5(3) ?
C17 C12 C13 . . 119.9(3) ?
C17 C12 C11 . . 120.0(3) ?
C13 C12 C11 . . 120.1(3) ?
C12 C13 C14 . . 119.0(4) ?
C12 C13 H13A . . 120.5 ?
C14 C13 H13A . . 120.5 ?
C15 C14 C13 . . 120.4(4) ?
C15 C14 H14A . . 119.8 ?
C13 C14 H14A . . 119.8 ?
C16 C15 C14 . . 120.7(4) ?
C16 C15 H15A . . 119.7 ?
C14 C15 H15A . . 119.7 ?
C15 C16 C17 . . 119.7(4) ?
C15 C16 H16A . . 120.2 ?
C17 C16 H16A . . 120.2 ?
C12 C17 C16 . . 120.3(4) ?
C12 C17 H17A . . 119.8 ?
C16 C17 H17A . . 119.8 ?
C19 C18 O3 . . 127.6(6) ?
C19 C18 H18A . . 105.4 ?
O3 C18 H18A . . 105.4 ?
C19 C18 H18B . . 105.4 ?
O3 C18 H18B . . 105.4 ?
H18A C18 H18B . . 106.0 ?
C18 C19 H19A . . 109.5 ?
C18 C19 H19B . . 109.5 ?
H19A C19 H19B . . 109.5 ?
C18 C19 H19C . . 109.5 ?
H19A C19 H19C . . 109.5 ?
H19B C19 H19C . . 109.5 ?

loop_
_geom_bond_atom_site_label_1
_geom_bond_atom_site_label_2
_geom_bond_site_symmetry_2
_geom_bond_distance
_geom_bond_publ_flag
Cd1 O1 . 2.224(2) yes
Cd1 O1 2_666 2.224(2) ?
Cd1 O2 . 2.278(2) yes
Cd1 O2 2_666 2.278(2) ?
Cd1 O3 . 2.338(3) yes
Cd1 O3 2_666 2.338(3) ?
O1 C7 . 1.264(3) yes
O2 C11 . 1.250(4) yes
O3 C18 . 1.396(6) yes
O3 H3 . 0.800(18) ?
N1 C7 . 1.376(4) yes
N1 N2 . 1.399(3) yes
N1 C6 . 1.427(4) yes
N2 C9 . 1.316(4) yes
C1 C6 . 1.369(5) ?
C1 C2 . 1.379(5) ?
C1 H1A . 0.9300 ?
C2 C3 . 1.343(6) ?
C2 H2A . 0.9300 ?
C3 C4 . 1.350(6) ?
C3 H3A . 0.9300 ?
C4 C5 . 1.391(5) ?
C4 H4A . 0.9300 ?
C5 C6 . 1.356(5) ?
C5 H5A . 0.9300 ?
C7 C8 . 1.427(4) ?
C8 C11 . 1.421(4) ?
C8 C9 . 1.433(4) ?
C9 C10 . 1.492(4) ?
C10 H10A . 0.960 ?
C10 H10B . 0.960 ?
C10 H10C . 0.960 ?
C11 C12 . 1.500(4) ?
C12 C17 . 1.372(5) ?
C12 C13 . 1.385(5) ?
C13 C14 . 1.389(5) ?
C13 H13A . 0.930 ?
C14 C15 . 1.365(6) ?
C14 H14A . 0.930 ?
C15 C16 . 1.361(6) ?
C15 H15A . 0.930 ?
C16 C17 . 1.384(5) ?
C16 H16A . 0.930 ?
C17 H17A . 0.930 ?
C18 C19 . 1.196(7) ?
C18 H18A . 0.970 ?
C18 H18B . 0.970 ?
C19 H19A . 0.960 ?
C19 H19B . 0.960 ?
C19 H19C . 0.960 ?

loop_
_geom_hbond_atom_site_label_D
_geom_hbond_atom_site_label_H
_geom_hbond_atom_site_label_A
_geom_hbond_site_symmetry_A
_geom_hbond_distance_DH
_geom_hbond_distance_HA
_geom_hbond_distance_DA
_geom_hbond_angle_DHA
O3 H3 N2 1_655 0.800(18) 2.05(2) 2.839(4) 168(4)

loop_
_geom_torsion_atom_site_label_1
_geom_torsion_atom_site_label_2
_geom_torsion_atom_site_label_3
_geom_torsion_atom_site_label_4
_geom_torsion_site_symmetry_1
_geom_torsion
O1 Cd1 O1 C7 2_666 12E1(10)
O2 Cd1 O1 C7 . 19.0(2)
O2 Cd1 O1 C7 2_666 -161.0(2)
O3 Cd1 O1 C7 . 112.4(3)
O3 Cd1 O1 C7 2_666 -67.6(3)
O1 Cd1 O2 C11 . -12.1(3)
O1 Cd1 O2 C11 2_666 167.9(3)
O2 Cd1 O2 C11 2_666 -18E1(10)
O3 Cd1 O2 C11 . -102.6(3)
O3 Cd1 O2 C11 2_666 77.4(3)
O1 Cd1 O3 C18 . -31.5(5)
O1 Cd1 O3 C18 2_666 148.5(5)
O2 Cd1 O3 C18 . 52.3(5)
O2 Cd1 O3 C18 2_666 -127.7(5)
O3 Cd1 O3 C18 2_666 12E1(10)
C7 N1 N2 C9 . -2.9(3)
C6 N1 N2 C9 . 170.1(3)
C6 C1 C2 C3 . 1.3(7)
C1 C2 C3 C4 . -0.4(7)
C2 C3 C4 C5 . -0.2(8)
C3 C4 C5 C6 . -0.1(8)
C4 C5 C6 C1 . 1.0(6)
C4 C5 C6 N1 . -179.8(4)
C2 C1 C6 C5 . -1.6(6)
C2 C1 C6 N1 . 179.2(4)
C7 N1 C6 C5 . -16.6(6)
N2 N1 C6 C5 . 171.8(3)
C7 N1 C6 C1 . 162.6(4)
N2 N1 C6 C1 . -9.0(5)
Cd1 O1 C7 N1 . 165.8(2)
Cd1 O1 C7 C8 . -16.2(5)
N2 N1 C7 O1 . -177.9(3)
C6 N1 C7 O1 . 10.0(5)
N2 N1 C7 C8 . 3.6(3)
C6 N1 C7 C8 . -168.5(3)
O1 C7 C8 C11 . -4.0(6)
N1 C7 C8 C11 . 174.3(3)
O1 C7 C8 C9 . 178.9(3)
N1 C7 C8 C9 . -2.8(3)
N1 N2 C9 C8 . 0.9(4)
N1 N2 C9 C10 . 176.7(3)
C11 C8 C9 N2 . -175.8(3)
C7 C8 C9 N2 . 1.2(4)
C11 C8 C9 C10 . 9.0(6)
C7 C8 C9 C10 . -174.0(3)
Cd1 O2 C11 C8 . -0.6(5)
Cd1 O2 C11 C12 . 177.0(2)
C7 C8 C11 O2 . 13.5(5)
C9 C8 C11 O2 . -170.1(3)
C7 C8 C11 C12 . -164.0(3)
C9 C8 C11 C12 . 12.4(5)
O2 C11 C12 C17 . -108.8(4)
C8 C11 C12 C17 . 68.9(4)
O2 C11 C12 C13 . 72.0(4)
C8 C11 C12 C13 . -110.3(4)
C17 C12 C13 C14 . -1.9(5)
C11 C12 C13 C14 . 177.3(3)
C12 C13 C14 C15 . 0.4(6)
C13 C14 C15 C16 . 1.1(7)
C14 C15 C16 C17 . -1.2(7)
C13 C12 C17 C16 . 1.9(5)
C11 C12 C17 C16 . -177.4(3)
C15 C16 C17 C12 . -0.4(6)
Cd1 O3 C18 C19 . -34.0(13)
